data_7011725
loop_
_publ_author_name
'Uehara, Kazuhiro'
'Hikichi, Shiro'
'Akita, Munetaka'

_publ_section_title
;
 Highly labile cationic tris-acetonitrile complexes, [TpRM(NCMe)3]OTf
 (M = Ni, Co; TpR: hydrotrispyrazolylborato, R = Ph, Me and iPr2):
 versatile precursors for TpR-containing nickel and cobalt complexes
;
_journal_issue 18
_journal_name_full 'Journal of the Chemical Society, Dalton Transactions'
_journal_page_first 3529
_journal_paper_doi 10.1039/b203377c
_journal_year 2002
_chemical_formula_moiety 'C39 H36 B F3 N10 O3 Ni S '
_chemical_formula_sum 'C39 H36 B F3 N10 Ni O3 S'
_chemical_formula_weight 851.34
_space_group_IT_number 14
_symmetry_cell_setting monoclinic
_symmetry_Int_Tables_number 14
_symmetry_space_group_name_Hall '-P 2ybc'
_symmetry_space_group_name_H-M 'P 1 21/c 1'
_audit_creation_date 'Wed Jun 26 02:47:42 2002'
_audit_creation_method 'by teXsan'
_cell_angle_alpha 90
_cell_angle_beta 99.029(4)
_cell_angle_gamma 90
_cell_formula_units_Z 4
_cell_length_a 10.5223(5)
_cell_length_b 12.9743(8)
_cell_length_c 29.989(1)
_cell_measurement_reflns_used 19142
_cell_measurement_temperature 213.2
_cell_measurement_theta_max 27.5
_cell_measurement_theta_min 1.4
_cell_volume 4043.4(3)
_computing_cell_refinement PROCESS-AUTO
_computing_data_collection PROCESS-AUTO
_computing_data_reduction 'teXsan Ver. 1.11'
_computing_publication_material 'teXsan Ver. 1.11'
_computing_structure_refinement SHELXL97
_computing_structure_solution SHELXS86
_diffrn_detector_area_resol_mean 10.00
_diffrn_measurement_device_type 'Rigaku RAXIS-IV Imaging Plate'
_diffrn_measurement_method \w
_diffrn_radiation_type 'Mo K\a'
_diffrn_radiation_wavelength 0.7107
_diffrn_reflns_av_R_equivalents 0.000
_diffrn_reflns_limit_h_max 13
_diffrn_reflns_limit_h_min 0
_diffrn_reflns_limit_k_max 16
_diffrn_reflns_limit_k_min 0
_diffrn_reflns_limit_l_max 37
_diffrn_reflns_limit_l_min -35
_diffrn_reflns_number 31885
_diffrn_reflns_theta_max 27.49
_exptl_absorpt_coefficient_mu 0.596
_exptl_absorpt_correction_T_max 0.942
_exptl_absorpt_correction_T_min 0.765
_exptl_absorpt_correction_type multi-scan
_exptl_absorpt_process_details '(Higashi, 1995)'
_exptl_crystal_colour green
_exptl_crystal_density_diffrn 1.398
_exptl_crystal_density_method 'not measured'
_exptl_crystal_description prism
_exptl_crystal_size_max 0.32
_exptl_crystal_size_mid 0.20
_exptl_crystal_size_min 0.18
_refine_diff_density_max 0.61
_refine_diff_density_min -0.54
_refine_ls_extinction_coef 0.0000
_refine_ls_extinction_expression Fc^*^=kFc[1+0.001xFc^2^\l^3^/sin(2\q)]^-1/4^
_refine_ls_extinction_method SHELXL
_refine_ls_goodness_of_fit_ref 1.058
_refine_ls_hydrogen_treatment noref
_refine_ls_number_parameters 526
_refine_ls_number_reflns 5950
_refine_ls_R_factor_gt 0.0592
_refine_ls_shift/su_max -0.0030
_refine_ls_structure_factor_coef Fsqd
_refine_ls_weighting_details 'w = 1/[\s^2^(Fo^2^) + (0.1000P)^2^+0.0000P] where P=(Fo^2^+2Fc^2^)/3'
_refine_ls_weighting_scheme calc
_refine_ls_wR_factor_ref 0.1834
_reflns_number_gt 5950
_reflns_number_total 8357
_reflns_threshold_expression >2.0sigma(I)
_cod_data_source_file b203377c.txt
_cod_data_source_block compound_5Ni
_cod_original_cell_volume 4043.4(4)
_cod_original_formula_sum 'C39 H36 B F3 N10 O3 Ni S '
_cod_database_code 7011725

loop_
_symmetry_equiv_pos_as_xyz
x,y,z
-x,1/2+y,1/2-z
-x,-y,-z
x,1/2-y,1/2+z

loop_
_atom_site_label
_atom_site_type_symbol
_atom_site_fract_x
_atom_site_fract_y
_atom_site_fract_z
_atom_site_U_iso_or_equiv
_atom_site_adp_type
_atom_site_occupancy
_atom_site_calc_flag
_atom_site_refinement_flags
_atom_site_disorder_assembly
_atom_site_disorder_group
Ni(1) Ni 0.45294(4) 0.88853(3) 0.12155(1) 0.0272(1) Uani 1.00 d . . .
S(1) S -0.0712(1) 0.47315(9) 0.14848(3) 0.0464(3) Uani 1.00 d . . .
F(1) F 0.1478(3) 0.3757(2) 0.1692(1) 0.0708(8) Uani 1.00 d . . .
F(2) F 0.0314(4) 0.3746(4) 0.2205(1) 0.116(2) Uani 1.00 d . . .
F(3) F -0.0176(4) 0.2792(3) 0.1619(1) 0.102(1) Uani 1.00 d . . .
O(1) O -0.0585(4) 0.4566(3) 0.1023(1) 0.072(1) Uani 1.00 d . . .
O(2) O -0.1977(3) 0.4542(3) 0.1593(1) 0.073(1) Uani 1.00 d . . .
O(3) O -0.0090(4) 0.5650(3) 0.1670(1) 0.080(1) Uani 1.00 d . . .
N(11) N 0.3589(3) 0.9115(2) 0.17367(9) 0.0294(6) Uani 1.00 d . . .
N(12) N 0.3067(3) 1.0073(2) 0.17667(9) 0.0298(6) Uani 1.00 d . . .
N(21) N 0.5643(3) 1.0136(2) 0.14431(9) 0.0311(6) Uani 1.00 d . . .
N(22) N 0.4934(3) 1.0996(2) 0.15093(9) 0.0306(6) Uani 1.00 d . . .
N(31) N 0.3376(3) 0.9770(2) 0.07801(9) 0.0303(6) Uani 1.00 d . . .
N(32) N 0.2944(3) 1.0657(2) 0.09580(9) 0.0298(6) Uani 1.00 d . . .
N(41) N 0.5882(3) 0.8185(3) 0.0904(1) 0.0469(8) Uani 1.00 d . . .
N(42) N 0.4814(5) 0.5120(4) 0.0625(2) 0.100(2) Uani 1.00 d . . .
N(51) N 0.3450(3) 0.7540(2) 0.10486(9) 0.0337(7) Uani 1.00 d . . .
N(52) N -0.0201(4) 0.6438(4) 0.0215(1) 0.066(1) Uani 1.00 d . . .
C(11) C 0.3211(3) 0.8527(3) 0.2060(1) 0.0294(7) Uani 1.00 d . . .
C(12) C 0.2432(4) 0.9117(3) 0.2299(1) 0.0373(8) Uani 1.00 d . . .
C(13) C 0.2354(4) 1.0075(3) 0.2109(1) 0.0363(8) Uani 1.00 d . . .
C(14) C 0.1603(4) 1.0993(3) 0.2218(1) 0.051(1) Uani 1.00 d . . .
C(21) C 0.6877(4) 1.0441(3) 0.1473(1) 0.0318(7) Uani 1.00 d . . .
C(22) C 0.6954(4) 1.1498(3) 0.1551(1) 0.0385(8) Uani 1.00 d . . .
C(23) C 0.5719(4) 1.1827(3) 0.1575(1) 0.0337(8) Uani 1.00 d . . .
C(24) C 0.5243(5) 1.2885(3) 0.1652(1) 0.047(1) Uani 1.00 d . . .
C(31) C 0.2803(4) 0.9713(3) 0.0352(1) 0.0319(7) Uani 1.00 d . . .
C(32) C 0.2001(4) 1.0566(3) 0.0251(1) 0.0441(9) Uani 1.00 d . . .
C(33) C 0.2119(4) 1.1149(3) 0.0641(1) 0.0378(8) Uani 1.00 d . . .
C(34) C 0.1485(5) 1.2142(4) 0.0730(2) 0.060(1) Uani 1.00 d . . .
C(41) C 0.6580(5) 0.7562(4) 0.0837(2) 0.062(1) Uani 1.00 d . . .
C(42) C 0.7489(6) 0.6720(6) 0.0776(3) 0.106(3) Uani 1.00 d . . .
C(43) C 0.6934(5) 0.5911(5) 0.0459(2) 0.075(2) Uani 1.00 d . . .
C(44) C 0.5752(6) 0.5458(4) 0.0560(2) 0.068(1) Uani 1.00 d . . .
C(51) C 0.2951(4) 0.6757(3) 0.1044(1) 0.0328(8) Uani 1.00 d . . .
C(52) C 0.2331(4) 0.5766(3) 0.1057(1) 0.0412(9) Uani 1.00 d . . .
C(53) C 0.1722(4) 0.5367(3) 0.0588(1) 0.048(1) Uani 1.00 d . . .
C(54) C 0.0645(4) 0.5966(4) 0.0383(1) 0.046(1) Uani 1.00 d . . .
C(61) C 0.0259(5) 0.3719(4) 0.1771(2) 0.056(1) Uani 1.00 d . . .
C(101) C 0.3641(4) 0.7447(3) 0.2127(1) 0.0336(8) Uani 1.00 d . . .
C(102) C 0.2804(5) 0.6717(3) 0.2263(1) 0.0455(10) Uani 1.00 d . . .
C(103) C 0.3210(6) 0.5699(4) 0.2322(1) 0.061(1) Uani 1.00 d . . .
C(104) C 0.4399(7) 0.5398(4) 0.2243(2) 0.066(2) Uani 1.00 d . . .
C(105) C 0.5231(5) 0.6113(4) 0.2106(2) 0.058(1) Uani 1.00 d . . .
C(106) C 0.4859(4) 0.7139(3) 0.2053(1) 0.0450(9) Uani 1.00 d . . .
C(201) C 0.7939(4) 0.9726(3) 0.1440(1) 0.0355(8) Uani 1.00 d . . .
C(202) C 0.8821(4) 0.9927(4) 0.1149(1) 0.052(1) Uani 1.00 d . . .
C(203) C 0.9828(5) 0.9252(5) 0.1125(2) 0.065(1) Uani 1.00 d . . .
C(204) C 0.9985(5) 0.8373(5) 0.1383(2) 0.063(1) Uani 1.00 d . . .
C(205) C 0.9132(5) 0.8173(4) 0.1682(2) 0.057(1) Uani 1.00 d . . .
C(206) C 0.8124(4) 0.8847(3) 0.1710(1) 0.0437(9) Uani 1.00 d . . .
C(301) C 0.3028(4) 0.8845(3) 0.0050(1) 0.0356(8) Uani 1.00 d . . .
C(302) C 0.2005(4) 0.8207(3) -0.0125(1) 0.0450(10) Uani 1.00 d . . .
C(303) C 0.2179(5) 0.7405(4) -0.0411(1) 0.055(1) Uani 1.00 d . . .
C(304) C 0.3373(6) 0.7240(3) -0.0532(1) 0.058(1) Uani 1.00 d . . .
C(305) C 0.4409(5) 0.7857(4) -0.0359(2) 0.063(1) Uani 1.00 d . . .
C(306) C 0.4235(5) 0.8663(4) -0.0068(1) 0.053(1) Uani 1.00 d . . .
B(1) B 0.3451(4) 1.0932(3) 0.1458(1) 0.0308(8) Uani 1.00 d . . .
H(0) H 0.3105 1.1580 0.1536 0.0368 Uiso 1.00 calc . . .
H(1) H 0.2034 0.8891 0.2548 0.0446 Uiso 1.00 calc . . .
H(2) H 0.2148 1.1591 0.2244 0.0510 Uiso 1.00 calc . . .
H(3) H 0.0887 1.1099 0.1982 0.0510 Uiso 1.00 calc . . .
H(4) H 0.1293 1.0880 0.2499 0.0510 Uiso 1.00 calc . . .
H(5) H 0.1948 0.6919 0.2312 0.0547 Uiso 1.00 calc . . .
H(6) H 0.2632 0.5192 0.2412 0.0747 Uiso 1.00 calc . . .
H(7) H 0.4691 0.4690 0.2288 0.0789 Uiso 1.00 calc . . .
H(8) H 0.6058 0.5892 0.2045 0.0686 Uiso 1.00 calc . . .
H(9) H 0.5454 0.7650 0.1970 0.0553 Uiso 1.00 calc . . .
H(10) H 0.7716 1.1921 0.1581 0.0460 Uiso 1.00 calc . . .
H(11) H 0.5963 1.3341 0.1729 0.0470 Uiso 1.00 calc . . .
H(12) H 0.4714 1.3126 0.1382 0.0470 Uiso 1.00 calc . . .
H(13) H 0.4748 1.2869 0.1895 0.0470 Uiso 1.00 calc . . .
H(14) H 0.8726 1.0553 0.0963 0.0631 Uiso 1.00 calc . . .
H(15) H 1.0414 0.9389 0.0915 0.0805 Uiso 1.00 calc . . .
H(16) H 1.0697 0.7901 0.1361 0.0718 Uiso 1.00 calc . . .
H(17) H 0.9233 0.7561 0.1869 0.0711 Uiso 1.00 calc . . .
H(18) H 0.7533 0.8703 0.1918 0.0533 Uiso 1.00 calc . . .
H(19) H 0.1477 1.0710 -0.0031 0.0528 Uiso 1.00 calc . . .
H(20) H 0.2130 1.2636 0.0848 0.0598 Uiso 1.00 calc . . .
H(21) H 0.1006 1.2398 0.0453 0.0598 Uiso 1.00 calc . . .
H(22) H 0.0913 1.2029 0.0944 0.0598 Uiso 1.00 calc . . .
H(23) H 0.1165 0.8327 -0.0042 0.0529 Uiso 1.00 calc . . .
H(24) H 0.1453 0.6967 -0.0527 0.0670 Uiso 1.00 calc . . .
H(25) H 0.3498 0.6688 -0.0735 0.0674 Uiso 1.00 calc . . .
H(26) H 0.5248 0.7730 -0.0442 0.0749 Uiso 1.00 calc . . .
H(27) H 0.4961 0.9099 0.0058 0.0650 Uiso 1.00 calc . . .
H(28) H 0.8243 0.7013 0.0677 0.1253 Uiso 1.00 calc . . .
H(29) H 0.7788 0.6408 0.1070 0.1253 Uiso 1.00 calc . . .
H(30) H 0.6747 0.6227 0.0159 0.0908 Uiso 1.00 calc . . .
H(31) H 0.7541 0.5373 0.0439 0.0908 Uiso 1.00 calc . . .
H(32) H 0.2970 0.5274 0.1194 0.0499 Uiso 1.00 calc . . .
H(33) H 0.1685 0.5812 0.1246 0.0499 Uiso 1.00 calc . . .
H(34) H 0.2362 0.5361 0.0394 0.0584 Uiso 1.00 calc . . .
H(35) H 0.1440 0.4664 0.0616 0.0584 Uiso 1.00 calc . . .

loop_
_atom_site_aniso_label
_atom_site_aniso_U_11
_atom_site_aniso_U_22
_atom_site_aniso_U_33
_atom_site_aniso_U_12
_atom_site_aniso_U_13
_atom_site_aniso_U_23
Ni(1) 0.0261(2) 0.0227(2) 0.0321(2) 0.0018(2) 0.0024(2) -0.0032(2)
S(1) 0.0456(6) 0.0437(6) 0.0500(5) -0.0030(5) 0.0083(5) 0.0033(4)
F(1) 0.041(2) 0.065(2) 0.107(2) 0.004(1) 0.017(1) -0.008(2)
F(2) 0.080(2) 0.202(5) 0.068(2) 0.045(3) 0.020(2) 0.058(2)
F(3) 0.077(3) 0.044(2) 0.183(4) -0.008(2) 0.017(2) 0.018(2)
O(1) 0.084(3) 0.085(3) 0.048(2) -0.023(2) 0.012(2) 0.002(2)
O(2) 0.037(2) 0.096(3) 0.089(2) 0.003(2) 0.014(2) 0.026(2)
O(3) 0.082(3) 0.043(2) 0.115(3) 0.000(2) 0.011(2) -0.024(2)
N(11) 0.029(2) 0.022(2) 0.036(1) 0.003(1) 0.002(1) -0.002(1)
N(12) 0.032(2) 0.026(2) 0.032(1) 0.006(1) 0.004(1) -0.003(1)
N(21) 0.030(2) 0.026(2) 0.036(1) 0.000(1) 0.001(1) -0.003(1)
N(22) 0.035(2) 0.023(2) 0.032(1) 0.000(1) 0.001(1) -0.003(1)
N(31) 0.033(2) 0.023(2) 0.033(1) 0.001(1) 0.001(1) -0.002(1)
N(32) 0.031(2) 0.025(2) 0.032(1) 0.004(1) 0.001(1) -0.003(1)
N(41) 0.036(2) 0.045(2) 0.062(2) -0.002(2) 0.015(2) -0.018(2)
N(42) 0.057(3) 0.080(4) 0.165(5) 0.011(3) 0.024(3) -0.024(4)
N(51) 0.034(2) 0.030(2) 0.037(1) -0.001(1) 0.003(1) -0.004(1)
N(52) 0.051(3) 0.082(3) 0.065(2) -0.001(2) 0.007(2) 0.019(2)
C(11) 0.027(2) 0.029(2) 0.031(2) 0.001(1) 0.000(1) 0.000(1)
C(12) 0.033(2) 0.043(2) 0.037(2) 0.002(2) 0.008(1) 0.001(1)
C(13) 0.033(2) 0.041(2) 0.035(2) 0.007(2) 0.006(1) -0.004(1)
C(14) 0.053(3) 0.049(3) 0.055(2) 0.021(2) 0.020(2) 0.000(2)
C(21) 0.031(2) 0.032(2) 0.030(2) -0.005(2) 0.000(1) 0.001(1)
C(22) 0.039(2) 0.033(2) 0.042(2) -0.008(2) 0.000(2) 0.002(2)
C(23) 0.042(2) 0.025(2) 0.032(2) -0.007(2) 0.000(1) -0.002(1)
C(24) 0.062(3) 0.028(2) 0.049(2) -0.003(2) 0.001(2) -0.003(2)
C(31) 0.033(2) 0.031(2) 0.030(2) -0.001(2) 0.001(1) -0.001(1)
C(32) 0.052(3) 0.039(2) 0.036(2) 0.008(2) -0.006(2) 0.000(2)
C(33) 0.042(2) 0.030(2) 0.039(2) 0.006(2) -0.002(2) 0.000(1)
C(34) 0.072(3) 0.044(3) 0.056(2) 0.028(2) -0.013(2) -0.003(2)
C(41) 0.039(3) 0.063(3) 0.086(3) -0.005(2) 0.016(2) -0.034(3)
C(42) 0.044(3) 0.116(6) 0.153(6) 0.029(4) -0.002(3) -0.080(5)
C(43) 0.048(3) 0.072(4) 0.108(4) 0.013(3) 0.018(3) -0.034(3)
C(44) 0.053(3) 0.061(3) 0.088(4) 0.021(3) 0.007(3) -0.021(3)
C(51) 0.032(2) 0.034(2) 0.032(2) 0.001(2) 0.002(1) -0.005(1)
C(52) 0.041(2) 0.032(2) 0.048(2) -0.007(2) 0.002(2) 0.000(2)
C(53) 0.041(2) 0.043(2) 0.058(2) -0.006(2) 0.006(2) -0.019(2)
C(54) 0.039(2) 0.057(3) 0.041(2) -0.014(2) 0.009(2) -0.004(2)
C(61) 0.043(3) 0.059(3) 0.068(3) -0.004(2) 0.012(2) 0.011(2)
C(101) 0.039(2) 0.033(2) 0.027(1) 0.001(2) -0.002(1) -0.001(1)
C(102) 0.062(3) 0.039(2) 0.035(2) -0.007(2) 0.005(2) 0.004(2)
C(103) 0.097(4) 0.037(3) 0.045(2) -0.013(3) -0.002(2) 0.006(2)
C(104) 0.108(5) 0.032(2) 0.050(2) 0.008(3) -0.015(3) 0.000(2)
C(105) 0.063(3) 0.054(3) 0.052(2) 0.025(3) -0.008(2) -0.005(2)
C(106) 0.048(2) 0.041(2) 0.043(2) 0.008(2) -0.003(2) 0.003(2)
C(201) 0.025(2) 0.042(2) 0.038(2) -0.002(2) 0.000(1) -0.002(1)
C(202) 0.042(3) 0.060(3) 0.055(2) -0.009(2) 0.010(2) 0.000(2)
C(203) 0.043(3) 0.087(4) 0.069(3) -0.006(3) 0.025(2) -0.013(3)
C(204) 0.035(2) 0.077(4) 0.074(3) 0.009(2) 0.001(2) -0.018(3)
C(205) 0.047(3) 0.055(3) 0.066(3) 0.015(2) -0.004(2) -0.005(2)
C(206) 0.036(2) 0.047(3) 0.047(2) 0.003(2) 0.003(2) 0.003(2)
C(301) 0.046(2) 0.033(2) 0.027(2) 0.000(2) 0.005(1) 0.001(1)
C(302) 0.047(2) 0.044(2) 0.043(2) -0.004(2) 0.002(2) -0.008(2)
C(303) 0.072(3) 0.047(3) 0.042(2) -0.008(2) 0.002(2) -0.012(2)
C(304) 0.101(4) 0.038(2) 0.038(2) 0.008(3) 0.017(2) -0.006(2)
C(305) 0.069(3) 0.063(3) 0.063(3) 0.011(3) 0.031(2) -0.007(2)
C(306) 0.060(3) 0.048(3) 0.053(2) -0.002(2) 0.017(2) -0.006(2)
B(1) 0.035(2) 0.022(2) 0.035(2) 0.007(2) 0.004(2) -0.003(1)

loop_
_atom_type_symbol
_atom_type_description
_atom_type_scat_dispersion_real
_atom_type_scat_dispersion_imag
_atom_type_scat_source
C C 0.003 0.002
;International Tables for Crystallography
(1992, Vol. C, Tables 4.2.6.8 and 6.1.1.4)
;
H H 0.000 0.000
;International Tables for Crystallography
(1992, Vol. C, Table 6.1.1.4)
;
O O 0.011 0.006
;International Tables for Crystallography
(1992, Vol. C, Tables 4.2.6.8 and 6.1.1.4)
;
N N 0.006 0.003
;International Tables for Crystallography
(1992, Vol. C, Tables 4.2.6.8 and 6.1.1.4)
;
Ni Ni 0.339 1.112
;International Tables for Crystallography
(1992, Vol. C, Tables 4.2.6.8 and 6.1.1.4)
;
B B 0.001 0.001
;International Tables for Crystallography
(1992, Vol. C, Tables 4.2.6.8 and 6.1.1.4)
;
F F 0.017 0.010
;International Tables for Crystallography
(1992, Vol. C, Tables 4.2.6.8 and 6.1.1.4)
;
S S 0.125 0.123
;International Tables for Crystallography
(1992, Vol. C, Tables 4.2.6.8 and 6.1.1.4)
;

loop_
_geom_angle_atom_site_label_1
_geom_angle_atom_site_label_2
_geom_angle_atom_site_label_3
_geom_angle
_geom_angle_site_symmetry_1
_geom_angle_site_symmetry_2
_geom_angle_site_symmetry_3
_geom_angle_publ_flag
N(11) Ni(1) N(21) 87.1(1) . . . yes
N(11) Ni(1) N(31) 95.8(1) . . . yes
N(11) Ni(1) N(41) 153.3(1) . . . yes
N(11) Ni(1) N(51) 89.7(1) . . . yes
N(21) Ni(1) N(31) 91.1(1) . . . yes
N(21) Ni(1) N(41) 95.8(1) . . . yes
N(21) Ni(1) N(51) 174.1(1) . . . yes
N(31) Ni(1) N(41) 110.7(1) . . . yes
N(31) Ni(1) N(51) 94.1(1) . . . yes
N(41) Ni(1) N(51) 84.9(1) . . . yes
O(1) S(1) O(2) 115.0(2) . . . yes
O(1) S(1) O(3) 113.2(2) . . . yes
O(1) S(1) C(61) 102.8(2) . . . yes
O(2) S(1) O(3) 116.0(2) . . . yes
O(2) S(1) C(61) 104.1(2) . . . yes
O(3) S(1) C(61) 103.5(2) . . . yes
Ni(1) N(11) N(12) 116.1(2) . . . yes
Ni(1) N(11) C(11) 136.0(2) . . . yes
N(12) N(11) C(11) 107.5(3) . . . yes
N(11) N(12) C(13) 109.0(3) . . . yes
N(11) N(12) B(1) 118.1(3) . . . yes
C(13) N(12) B(1) 132.7(3) . . . yes
Ni(1) N(21) N(22) 113.3(2) . . . yes
Ni(1) N(21) C(21) 138.5(2) . . . yes
N(22) N(21) C(21) 106.9(3) . . . yes
N(21) N(22) C(23) 109.6(3) . . . yes
N(21) N(22) B(1) 120.3(3) . . . yes
C(23) N(22) B(1) 129.8(3) . . . yes
Ni(1) N(31) N(32) 115.5(2) . . . yes
Ni(1) N(31) C(31) 137.2(2) . . . yes
N(32) N(31) C(31) 107.1(3) . . . yes
N(31) N(32) C(33) 109.8(3) . . . yes
N(31) N(32) B(1) 118.9(3) . . . yes
C(33) N(32) B(1) 131.3(3) . . . yes
Ni(1) N(41) C(41) 157.1(4) . . . yes
Ni(1) N(51) C(51) 166.4(3) . . . yes
N(11) C(11) C(12) 108.9(3) . . . yes
N(11) C(11) C(101) 121.2(3) . . . yes
C(12) C(11) C(101) 129.9(3) . . . yes
C(11) C(12) C(13) 106.6(3) . . . yes
N(12) C(13) C(12) 108.0(3) . . . yes
N(12) C(13) C(14) 122.6(3) . . . yes
C(12) C(13) C(14) 129.4(4) . . . yes
N(21) C(21) C(22) 109.4(3) . . . yes
N(21) C(21) C(201) 123.1(3) . . . yes
C(22) C(21) C(201) 127.5(3) . . . yes
C(21) C(22) C(23) 106.4(3) . . . yes
N(22) C(23) C(22) 107.7(3) . . . yes
N(22) C(23) C(24) 123.0(4) . . . yes
C(22) C(23) C(24) 129.3(4) . . . yes
N(31) C(31) C(32) 109.3(3) . . . yes
N(31) C(31) C(301) 122.5(3) . . . yes
C(32) C(31) C(301) 128.2(3) . . . yes
C(31) C(32) C(33) 106.4(3) . . . yes
N(32) C(33) C(32) 107.4(3) . . . yes
N(32) C(33) C(34) 122.7(3) . . . yes
C(32) C(33) C(34) 129.8(3) . . . yes
N(41) C(41) C(42) 176.5(6) . . . yes
C(41) C(42) C(43) 114.0(5) . . . yes
C(42) C(43) C(44) 114.8(5) . . . yes
N(42) C(44) C(43) 177.7(6) . . . yes
N(51) C(51) C(52) 177.9(4) . . . yes
C(51) C(52) C(53) 113.7(3) . . . yes
C(52) C(53) C(54) 113.4(4) . . . yes
N(52) C(54) C(53) 179.1(5) . . . yes
S(1) C(61) F(1) 112.0(3) . . . yes
S(1) C(61) F(2) 113.2(4) . . . yes
S(1) C(61) F(3) 110.8(3) . . . yes
F(1) C(61) F(2) 106.4(4) . . . yes
F(1) C(61) F(3) 105.0(4) . . . yes
F(2) C(61) F(3) 109.0(5) . . . yes
C(11) C(101) C(102) 119.3(4) . . . yes
C(11) C(101) C(106) 121.3(3) . . . yes
C(102) C(101) C(106) 119.4(4) . . . yes
C(101) C(102) C(103) 119.1(5) . . . yes
C(102) C(103) C(104) 121.3(5) . . . yes
C(103) C(104) C(105) 120.0(5) . . . yes
C(104) C(105) C(106) 119.8(5) . . . yes
C(101) C(106) C(105) 120.4(4) . . . yes
C(21) C(201) C(202) 120.9(4) . . . yes
C(21) C(201) C(206) 121.1(3) . . . yes
C(202) C(201) C(206) 118.0(4) . . . yes
C(201) C(202) C(203) 120.3(4) . . . yes
C(202) C(203) C(204) 121.3(5) . . . yes
C(203) C(204) C(205) 119.1(5) . . . yes
C(204) C(205) C(206) 119.9(5) . . . yes
C(201) C(206) C(205) 121.3(4) . . . yes
C(31) C(301) C(302) 119.5(4) . . . yes
C(31) C(301) C(306) 121.4(3) . . . yes
C(302) C(301) C(306) 119.1(4) . . . yes
C(301) C(302) C(303) 120.8(4) . . . yes
C(302) C(303) C(304) 119.8(4) . . . yes
C(303) C(304) C(305) 120.5(4) . . . yes
C(304) C(305) C(306) 119.7(5) . . . yes
C(301) C(306) C(305) 120.1(4) . . . yes
N(12) B(1) N(22) 109.6(3) . . . yes
N(12) B(1) N(32) 109.3(3) . . . yes
N(22) B(1) N(32) 107.2(3) . . . yes

loop_
_geom_bond_atom_site_label_1
_geom_bond_atom_site_label_2
_geom_bond_distance
_geom_bond_site_symmetry_1
_geom_bond_site_symmetry_2
_geom_bond_publ_flag
Ni(1) N(11) 1.999(3) . . yes
Ni(1) N(21) 2.054(3) . . yes
Ni(1) N(31) 2.000(3) . . yes
Ni(1) N(41) 2.034(4) . . yes
Ni(1) N(51) 2.100(3) . . yes
S(1) O(1) 1.429(3) . . yes
S(1) O(2) 1.440(4) . . yes
S(1) O(3) 1.429(4) . . yes
S(1) C(61) 1.798(5) . . yes
F(1) C(61) 1.341(6) . . yes
F(2) C(61) 1.295(6) . . yes
F(3) C(61) 1.340(6) . . yes
N(11) N(12) 1.368(4) . . yes
N(11) C(11) 1.342(4) . . yes
N(12) C(13) 1.363(5) . . yes
N(12) B(1) 1.542(5) . . yes
N(21) N(22) 1.375(4) . . yes
N(21) C(21) 1.346(5) . . yes
N(22) C(23) 1.354(5) . . yes
N(22) B(1) 1.546(5) . . yes
N(31) N(32) 1.375(4) . . yes
N(31) C(31) 1.333(4) . . yes
N(32) C(33) 1.345(4) . . yes
N(32) B(1) 1.553(5) . . yes
N(41) C(41) 1.132(6) . . yes
N(42) C(44) 1.125(8) . . yes
N(51) C(51) 1.143(5) . . yes
N(52) C(54) 1.132(6) . . yes
C(11) C(12) 1.398(5) . . yes
C(11) C(101) 1.477(5) . . yes
C(12) C(13) 1.365(5) . . yes
C(13) C(14) 1.493(6) . . yes
C(21) C(22) 1.391(5) . . yes
C(21) C(201) 1.468(5) . . yes
C(22) C(23) 1.381(6) . . yes
C(23) C(24) 1.491(5) . . yes
C(31) C(32) 1.395(6) . . yes
C(31) C(301) 1.487(5) . . yes
C(32) C(33) 1.381(5) . . yes
C(33) C(34) 1.493(6) . . yes
C(41) C(42) 1.482(9) . . yes
C(42) C(43) 1.474(9) . . yes
C(43) C(44) 1.451(8) . . yes
C(51) C(52) 1.445(6) . . yes
C(52) C(53) 1.539(6) . . yes
C(53) C(54) 1.431(6) . . yes
C(101) C(102) 1.396(6) . . yes
C(101) C(106) 1.393(6) . . yes
C(102) C(103) 1.391(7) . . yes
C(103) C(104) 1.367(9) . . yes
C(104) C(105) 1.381(8) . . yes
C(105) C(106) 1.390(6) . . yes
C(201) C(202) 1.395(6) . . yes
C(201) C(206) 1.394(6) . . yes
C(202) C(203) 1.385(7) . . yes
C(203) C(204) 1.374(8) . . yes
C(204) C(205) 1.390(7) . . yes
C(205) C(206) 1.387(7) . . yes
C(301) C(302) 1.393(6) . . yes
C(301) C(306) 1.392(7) . . yes
C(302) C(303) 1.379(6) . . yes
C(303) C(304) 1.377(8) . . yes
C(304) C(305) 1.386(7) . . yes
C(305) C(306) 1.392(7) . . yes

loop_
_geom_contact_atom_site_label_1
_geom_contact_atom_site_label_2
_geom_contact_distance
_geom_contact_site_symmetry_1
_geom_contact_site_symmetry_2
_geom_contact_publ_flag
F(1) C(34) 3.568(6) . 1_545 ?
F(2) C(205) 3.378(6) . 2_645 ?
F(2) C(206) 3.409(5) . 2_645 ?
F(2) C(12) 3.484(6) . 2_545 ?
F(3) C(14) 3.335(6) . 1_545 ?
F(3) C(22) 3.432(5) . 1_445 ?
F(3) C(34) 3.514(7) . 1_545 ?
O(1) C(43) 3.366(7) . 1_455 ?
O(1) C(303) 3.429(6) . 3_565 ?
O(1) C(42) 3.463(8) . 1_455 ?
O(2) C(12) 3.474(5) . 2_545 ?
O(3) C(205) 3.376(6) . 1_455 ?
N(42) C(44) 3.589(8) . 3_665 ?
N(52) C(42) 3.187(8) . 1_455 ?
N(52) C(43) 3.283(7) . 1_455 ?
N(52) C(34) 3.470(6) . 3_575 ?
N(52) C(53) 3.555(6) . 3_565 ?
N(52) C(54) 3.592(7) . 3_565 ?
C(12) C(204) 3.589(6) . 1_455 ?
C(13) C(105) 3.455(6) . 2_655 ?
C(22) C(304) 3.437(5) . 3_675 ?
C(22) C(102) 3.538(5) . 2_655 ?
C(22) C(103) 3.564(6) . 2_655 ?
C(23) C(102) 3.589(5) . 2_655 ?
C(54) C(54) 3.524(9) . 3_565 ?
